data_4077389
loop_
_publ_author_name
'Comte, Virginie'
'Blacque, Olivier'
'Kubicki, Marek M.'
'Mo\"ise, Claude'

_publ_section_title
;
 Regio- and Stereochemical Aspects of the Substitution Reaction between
 the Molybdenocene and Tungstenocene Dichlorides (\h5-C5H4-R)2MCl2(R =
 CMe3, SiMe3; M = Mo, W) and Metallophosphide Anions
 [(CO)5M&#x2018;PPh2]Li (M&#x2018; = Mo, W)
;
_journal_issue 25
_journal_name_full Organometallics
_journal_page_first 5432
_journal_paper_doi 10.1021/om010495g
_journal_volume 20
_journal_year 2001
_chemical_formula_moiety 'C35 H36 Cl O5 P W2'
_chemical_formula_sum 'C35 H36 Cl O5 P W2'
_chemical_formula_weight 970.76
_chemical_name_systematic
; 
 ? 
;
_space_group_IT_number 14
_symmetry_cell_setting monoclinic
_symmetry_space_group_name_Hall '-P 2ybc'
_symmetry_space_group_name_H-M 'P 1 21/c 1'
_atom_sites_solution_hydrogens geom
_atom_sites_solution_primary direct
_atom_sites_solution_secondary difmap
_cell_angle_alpha 90.0
_cell_angle_beta 92.403(8)
_cell_angle_gamma 90.0
_cell_formula_units_Z 4
_cell_length_a 11.1552(11)
_cell_length_b 13.9878(16)
_cell_length_c 22.829(2)
_cell_measurement_reflns_used 25
_cell_measurement_temperature 293(2)
_cell_measurement_theta_max 26.29
_cell_measurement_theta_min 2.30
_cell_volume 3559.0(6)
_computing_cell_refinement 'CAD4 EXPRESS'
_computing_data_collection 'CAD4 EXPRESS'
_computing_data_reduction 'XCAD4 (Harms, 1996)'
_computing_molecular_graphics ORTEP3
_computing_publication_material 'SHELXL-97 (Sheldrick, 1997)'
_computing_structure_refinement 'SHELXL-97 (Sheldrick, 1997)'
_computing_structure_solution 'SHELXS-97 (Sheldrick, 1990)'
_diffrn_ambient_temperature 293(2)
_diffrn_measured_fraction_theta_full 1.000
_diffrn_measured_fraction_theta_max 1.000
_diffrn_measurement_device_type 'Enraf Nonius CAD4'
_diffrn_measurement_method Omega-scans
_diffrn_radiation_monochromator graphite
_diffrn_radiation_source 'fine-focus sealed tube'
_diffrn_radiation_type MoK\a
_diffrn_radiation_wavelength 0.71073
_diffrn_reflns_av_R_equivalents 0.0478
_diffrn_reflns_av_sigmaI/netI 0.1333
_diffrn_reflns_limit_h_max 13
_diffrn_reflns_limit_h_min 0
_diffrn_reflns_limit_k_max 17
_diffrn_reflns_limit_k_min 0
_diffrn_reflns_limit_l_max 28
_diffrn_reflns_limit_l_min -28
_diffrn_reflns_number 7608
_diffrn_reflns_theta_full 26.29
_diffrn_reflns_theta_max 26.29
_diffrn_reflns_theta_min 2.30
_diffrn_standards_decay_% 7.3
_diffrn_standards_interval_time 120
_diffrn_standards_number 3
_exptl_absorpt_coefficient_mu 6.617
_exptl_absorpt_correction_T_max 0.9982
_exptl_absorpt_correction_T_min 0.7792
_exptl_absorpt_correction_type psi-scan
_exptl_crystal_colour red
_exptl_crystal_density_diffrn 1.812
_exptl_crystal_density_method 'not measured'
_exptl_crystal_description prism
_exptl_crystal_F_000 1864
_exptl_crystal_size_max 0.20
_exptl_crystal_size_mid 0.15
_exptl_crystal_size_min 0.10
_refine_diff_density_max 0.868
_refine_diff_density_min -1.213
_refine_diff_density_rms 0.205
_refine_ls_extinction_method none
_refine_ls_goodness_of_fit_ref 0.986
_refine_ls_hydrogen_treatment mixed
_refine_ls_matrix_type full
_refine_ls_number_parameters 401
_refine_ls_number_reflns 7227
_refine_ls_number_restraints 0
_refine_ls_restrained_S_all 0.986
_refine_ls_R_factor_all 0.1495
_refine_ls_R_factor_gt 0.0430
_refine_ls_shift/su_max 0.046
_refine_ls_shift/su_mean 0.001
_refine_ls_structure_factor_coef Fsqd
_refine_ls_weighting_scheme calc
_refine_ls_wR_factor_gt 0.0742
_refine_ls_wR_factor_ref 0.0954
_reflns_number_gt 4017
_reflns_number_total 7227
_reflns_threshold_expression >2sigma(I)
_cod_data_source_file om010495g.cif
_cod_data_source_block 2b-CW
_cod_original_cell_volume 3559.0(7)
_cod_original_sg_symbol_H-M P21/c
_cod_database_code 4077389

loop_
_symmetry_equiv_pos_as_xyz
'x, y, z'
'-x, y+1/2, -z+1/2'
'-x, -y, -z'
'x, -y-1/2, z-1/2'

loop_
_atom_site_label
_atom_site_type_symbol
_atom_site_fract_x
_atom_site_fract_y
_atom_site_fract_z
_atom_site_U_iso_or_equiv
_atom_site_adp_type
_atom_site_occupancy
_atom_site_symmetry_multiplicity
_atom_site_calc_flag
_atom_site_refinement_flags
W1 W 0.47611(4) 0.85241(3) 0.267063(17) 0.03978(12) Uani 1 1 d .
W2 W 0.21900(4) 0.99295(3) 0.095876(17) 0.03982(12) Uani 1 1 d .
Cl Cl 0.4114(3) 1.02103(17) 0.26287(12) 0.0634(8) Uani 1 1 d .
P P 0.2844(2) 0.82507(16) 0.12631(10) 0.0366(6) Uani 1 1 d .
C1 C 0.1763(10) 1.1239(8) 0.0699(5) 0.066(3) Uani 1 1 d .
O1 O 0.1490(8) 1.1998(6) 0.0567(4) 0.096(3) Uani 1 1 d .
C2 C 0.0501(11) 0.9469(8) 0.0739(4) 0.056(3) Uani 1 1 d .
O2 O -0.0462(8) 0.9250(7) 0.0606(4) 0.098(3) Uani 1 1 d .
C3 C 0.2632(9) 0.9657(7) 0.0135(5) 0.053(3) Uani 1 1 d .
O3 O 0.2877(8) 0.9538(6) -0.0349(3) 0.083(3) Uani 1 1 d .
C4 C 0.3884(10) 1.0396(7) 0.1133(4) 0.049(3) Uani 1 1 d .
O4 O 0.4839(7) 1.0682(5) 0.1191(3) 0.064(2) Uani 1 1 d .
C5 C 0.1578(10) 1.0332(7) 0.1757(5) 0.049(3) Uani 1 1 d .
O5 O 0.1173(7) 1.0632(6) 0.2155(3) 0.077(3) Uani 1 1 d .
C6 C 0.3239(8) 0.8003(6) 0.2032(4) 0.036(2) Uani 1 1 d .
C7 C 0.2639(7) 0.8404(6) 0.2500(4) 0.037(2) Uani 1 1 d .
H7 H 0.2107 0.8916 0.2469 0.048 Uiso 1 1 calc R
C8 C 0.2962(8) 0.7914(6) 0.3029(4) 0.038(2) Uani 1 1 d .
C9 C 0.3776(8) 0.7182(6) 0.2865(4) 0.042(2) Uani 1 1 d .
H9 H 0.4135 0.6741 0.3122 0.054 Uiso 1 1 calc R
C10 C 0.3955(8) 0.7224(6) 0.2257(4) 0.039(2) Uani 1 1 d .
H10 H 0.4442 0.6825 0.2045 0.051 Uiso 1 1 calc R
C11 C 0.6895(9) 0.8557(8) 0.2613(4) 0.051(3) Uani 1 1 d .
C12 C 0.6516(8) 0.7700(7) 0.2873(5) 0.050(3) Uani 1 1 d .
H12 H 0.6611 0.7088 0.2723 0.065 Uiso 1 1 calc R
C13 C 0.5961(10) 0.7937(9) 0.3409(5) 0.070(4) Uani 1 1 d .
H13 H 0.5668 0.7502 0.3676 0.090 Uiso 1 1 calc R
C14 C 0.5935(10) 0.8946(8) 0.3463(5) 0.064(3) Uani 1 1 d .
H14 H 0.5606 0.9297 0.3763 0.083 Uiso 1 1 calc R
C15 C 0.6511(9) 0.9312(7) 0.2967(5) 0.056(3) Uani 1 1 d .
H15 H 0.6620 0.9957 0.2888 0.072 Uiso 1 1 calc R
C16 C 0.2377(10) 0.8028(7) 0.3613(4) 0.054(3) Uani 1 1 d .
C17 C 0.3262(10) 0.7866(10) 0.4124(4) 0.085(4) Uani 1 1 d .
H17A H 0.2861 0.7937 0.4485 0.110 Uiso 1 1 calc R
H17B H 0.3899 0.8326 0.4110 0.110 Uiso 1 1 calc R
H17C H 0.3589 0.7233 0.4101 0.110 Uiso 1 1 calc R
C18 C 0.1365(11) 0.7303(10) 0.3634(5) 0.099(5) Uani 1 1 d .
H18A H 0.0796 0.7417 0.3315 0.129 Uiso 1 1 calc R
H18B H 0.0974 0.7363 0.3999 0.129 Uiso 1 1 calc R
H18C H 0.1687 0.6669 0.3601 0.129 Uiso 1 1 calc R
C19 C 0.1892(13) 0.9056(9) 0.3656(5) 0.106(5) Uani 1 1 d .
H19A H 0.1312 0.9169 0.3342 0.138 Uiso 1 1 calc R
H19B H 0.2542 0.9502 0.3630 0.138 Uiso 1 1 calc R
H19C H 0.1520 0.9138 0.4025 0.138 Uiso 1 1 calc R
C20 C 0.7705(10) 0.8654(9) 0.2106(5) 0.067(3) Uani 1 1 d .
C21 C 0.9015(9) 0.8576(9) 0.2373(6) 0.097(4) Uani 1 1 d .
H21A H 0.9123 0.7966 0.2560 0.126 Uiso 1 1 calc R
H21B H 0.9153 0.9075 0.2657 0.126 Uiso 1 1 calc R
H21C H 0.9574 0.8641 0.2067 0.126 Uiso 1 1 calc R
C22 C 0.7517(11) 0.7835(10) 0.1677(5) 0.107(5) Uani 1 1 d .
H22A H 0.7640 0.7239 0.1879 0.139 Uiso 1 1 calc R
H22B H 0.8079 0.7889 0.1371 0.139 Uiso 1 1 calc R
H22C H 0.6714 0.7858 0.1509 0.139 Uiso 1 1 calc R
C23 C 0.7516(12) 0.9607(10) 0.1800(6) 0.108(5) Uani 1 1 d .
H23A H 0.8024 0.9645 0.1471 0.141 Uiso 1 1 calc R
H23B H 0.7712 1.0116 0.2069 0.141 Uiso 1 1 calc R
H23C H 0.6692 0.9664 0.1665 0.141 Uiso 1 1 calc R
C24 C 0.1656(8) 0.7350(6) 0.1115(4) 0.044(2) Uani 1 1 d .
C25 C 0.1160(10) 0.6814(7) 0.1544(4) 0.059(3) Uani 1 1 d .
H25 H 0.1454 0.6870 0.1929 0.077 Uiso 1 1 calc R
C26 C 0.0229(12) 0.6191(9) 0.1411(6) 0.087(4) Uani 1 1 d .
H26 H -0.0117 0.5841 0.1706 0.114 Uiso 1 1 calc R
C27 C -0.0182(13) 0.6094(9) 0.0837(6) 0.099(5) Uani 1 1 d .
H27 H -0.0791 0.5660 0.0743 0.128 Uiso 1 1 calc R
C28 C 0.0297(11) 0.6631(9) 0.0402(5) 0.083(4) Uani 1 1 d .
H28 H 0.0013 0.6564 0.0016 0.109 Uiso 1 1 calc R
C29 C 0.1192(10) 0.7263(8) 0.0542(4) 0.064(3) Uani 1 1 d .
H29 H 0.1499 0.7643 0.0250 0.083 Uiso 1 1 calc R
C30 C 0.4070(8) 0.7712(7) 0.0867(4) 0.043(2) Uani 1 1 d .
C31 C 0.4193(10) 0.6719(7) 0.0833(4) 0.059(3) Uani 1 1 d .
H31 H 0.3649 0.6324 0.1015 0.077 Uiso 1 1 calc R
C32 C 0.5125(12) 0.6319(8) 0.0529(5) 0.081(4) Uani 1 1 d .
H32 H 0.5189 0.5658 0.0504 0.105 Uiso 1 1 calc R
C33 C 0.5951(12) 0.6883(9) 0.0266(5) 0.079(4) Uani 1 1 d .
H33 H 0.6588 0.6609 0.0076 0.103 Uiso 1 1 calc R
C34 C 0.5822(11) 0.7871(9) 0.0286(5) 0.072(3) Uani 1 1 d .
H34 H 0.6353 0.8261 0.0093 0.093 Uiso 1 1 calc R
C35 C 0.4906(9) 0.8275(7) 0.0594(4) 0.052(3) Uani 1 1 d .
H35 H 0.4850 0.8937 0.0618 0.068 Uiso 1 1 calc R
H* H 0.512(6) 0.881(5) 0.201(3) 0.04(2) Uiso 1 1 d .

loop_
_atom_site_aniso_label
_atom_site_aniso_U_11
_atom_site_aniso_U_22
_atom_site_aniso_U_33
_atom_site_aniso_U_23
_atom_site_aniso_U_13
_atom_site_aniso_U_12
W1 0.0445(3) 0.0344(2) 0.0398(2) 0.00313(19) -0.00549(18) -0.0006(2)
W2 0.0419(2) 0.0415(2) 0.0359(2) 0.0063(2) -0.00028(17) 0.0032(2)
Cl 0.079(2) 0.0307(14) 0.080(2) 0.0000(13) -0.0147(16) -0.0008(13)
P 0.0392(15) 0.0365(14) 0.0339(14) 0.0023(11) 0.0011(11) -0.0010(11)
C1 0.054(8) 0.067(8) 0.077(8) 0.021(7) 0.011(6) 0.012(6)
O1 0.128(8) 0.065(6) 0.096(7) 0.033(5) 0.018(6) 0.034(6)
C2 0.068(8) 0.061(7) 0.039(6) 0.010(5) 0.007(6) 0.011(7)
O2 0.046(6) 0.148(9) 0.100(7) -0.001(6) -0.003(5) -0.015(6)
C3 0.055(7) 0.046(6) 0.056(7) 0.004(5) 0.001(6) 0.011(5)
O3 0.104(7) 0.100(6) 0.046(5) 0.003(5) 0.018(5) 0.022(5)
C4 0.052(7) 0.037(6) 0.056(7) -0.008(5) -0.007(6) -0.001(5)
O4 0.058(5) 0.057(5) 0.076(6) -0.015(4) -0.006(4) -0.017(4)
C5 0.054(7) 0.043(6) 0.049(7) 0.012(5) -0.004(6) 0.002(5)
O5 0.085(6) 0.089(6) 0.058(5) -0.012(5) 0.008(5) 0.025(5)
C6 0.035(6) 0.030(5) 0.044(6) 0.002(4) -0.001(4) 0.000(4)
C7 0.030(5) 0.036(5) 0.044(6) 0.001(5) 0.007(4) 0.003(4)
C8 0.046(6) 0.033(5) 0.035(6) 0.005(4) -0.009(5) 0.004(5)
C9 0.044(6) 0.029(5) 0.052(6) 0.010(5) -0.002(5) 0.000(5)
C10 0.044(6) 0.035(5) 0.038(6) -0.005(4) -0.007(5) -0.003(5)
C11 0.042(6) 0.049(6) 0.059(7) 0.000(6) -0.013(5) -0.005(6)
C12 0.023(6) 0.049(7) 0.078(8) 0.006(6) -0.015(5) -0.004(5)
C13 0.061(8) 0.081(9) 0.064(8) 0.027(7) -0.031(7) -0.001(7)
C14 0.064(8) 0.071(8) 0.054(8) -0.008(6) -0.015(6) 0.005(7)
C15 0.052(7) 0.047(7) 0.067(8) -0.001(6) -0.022(6) -0.020(6)
C16 0.065(8) 0.060(7) 0.038(6) -0.001(5) -0.001(5) 0.013(6)
C17 0.077(9) 0.138(12) 0.040(7) 0.017(7) 0.009(6) 0.018(9)
C18 0.076(10) 0.139(13) 0.084(10) 0.007(9) 0.023(8) -0.026(9)
C19 0.178(15) 0.100(10) 0.045(8) -0.002(7) 0.054(9) 0.061(10)
C20 0.045(7) 0.085(9) 0.071(8) 0.018(7) 0.004(6) 0.007(7)
C21 0.042(8) 0.117(11) 0.129(12) 0.011(10) -0.017(7) 0.009(8)
C22 0.079(10) 0.155(15) 0.089(10) -0.023(10) 0.030(8) 0.014(10)
C23 0.087(11) 0.128(12) 0.112(12) 0.061(10) 0.034(9) 0.006(9)
C24 0.042(6) 0.038(6) 0.053(6) -0.002(5) 0.004(5) -0.009(5)
C25 0.068(8) 0.066(7) 0.043(6) 0.004(6) 0.002(6) -0.020(6)
C26 0.095(11) 0.089(10) 0.078(10) 0.017(8) 0.008(8) -0.042(8)
C27 0.108(12) 0.099(11) 0.086(11) 0.007(9) -0.023(9) -0.061(9)
C28 0.097(10) 0.081(9) 0.070(9) -0.002(7) -0.029(8) -0.029(8)
C29 0.079(9) 0.077(8) 0.035(6) -0.010(6) -0.013(6) -0.027(7)
C30 0.045(6) 0.053(6) 0.032(5) 0.000(5) 0.003(5) 0.002(5)
C31 0.073(8) 0.049(7) 0.055(7) 0.003(5) 0.013(6) 0.012(6)
C32 0.108(11) 0.055(8) 0.081(9) -0.025(7) 0.035(8) 0.018(8)
C33 0.084(10) 0.078(10) 0.077(9) 0.004(7) 0.016(8) 0.025(8)
C34 0.075(9) 0.075(9) 0.067(8) 0.015(7) 0.028(7) -0.002(7)
C35 0.045(7) 0.063(7) 0.050(7) 0.004(5) 0.017(5) -0.003(6)

loop_
_atom_type_symbol
_atom_type_description
_atom_type_scat_dispersion_real
_atom_type_scat_dispersion_imag
_atom_type_scat_source
W W -0.8490 6.8722 'International Tables Vol C Tables 4.2.6.8 and 6.1.1.4'
Cl Cl 0.1484 0.1585 'International Tables Vol C Tables 4.2.6.8 and 6.1.1.4'
P P 0.1023 0.0942 'International Tables Vol C Tables 4.2.6.8 and 6.1.1.4'
O O 0.0106 0.0060 'International Tables Vol C Tables 4.2.6.8 and 6.1.1.4'
C C 0.0033 0.0016 'International Tables Vol C Tables 4.2.6.8 and 6.1.1.4'
H H 0.0000 0.0000 'International Tables Vol C Tables 4.2.6.8 and 6.1.1.4'

loop_
_geom_angle_atom_site_label_1
_geom_angle_atom_site_label_2
_geom_angle_atom_site_label_3
_geom_angle
C10 W1 C9 37.0(3)
C10 W1 C13 103.6(4)
C9 W1 C13 80.0(4)
C10 W1 C14 139.6(4)
C9 W1 C14 109.5(4)
C13 W1 C14 36.5(4)
C10 W1 C12 90.1(3)
C9 W1 C12 87.7(3)
C13 W1 C12 36.6(4)
C14 W1 C12 60.8(4)
C10 W1 C6 36.8(3)
C9 W1 C6 60.3(3)
C13 W1 C6 138.8(4)
C14 W1 C6 166.2(4)
C12 W1 C6 124.4(3)
C10 W1 C15 146.5(4)
C9 W1 C15 139.3(4)
C13 W1 C15 59.4(4)
C14 W1 C15 36.1(4)
C12 W1 C15 58.7(3)
C6 W1 C15 157.3(4)
C10 W1 C8 61.0(3)
C9 W1 C8 36.2(3)
C13 W1 C8 95.5(4)
C14 W1 C8 106.8(4)
C12 W1 C8 118.6(3)
C6 W1 C8 59.4(3)
C15 W1 C8 142.1(4)
C10 W1 C7 59.5(3)
C9 W1 C7 58.7(3)
C13 W1 C7 130.3(4)
C14 W1 C7 133.2(4)
C12 W1 C7 145.7(3)
C6 W1 C7 34.7(3)
C15 W1 C7 153.9(3)
C8 W1 C7 34.9(3)
C10 W1 C11 112.3(3)
C9 W1 C11 121.8(3)
C13 W1 C11 59.2(4)
C14 W1 C11 59.7(4)
C12 W1 C11 34.9(3)
C6 W1 C11 132.8(3)
C15 W1 C11 34.7(3)
C8 W1 C11 152.9(3)
C7 W1 C11 167.1(3)
C10 W1 Cl 130.8(2)
C9 W1 Cl 131.8(2)
C13 W1 Cl 122.6(3)
C14 W1 Cl 86.6(3)
C12 W1 Cl 137.0(3)
C6 W1 Cl 94.1(2)
C15 W1 Cl 78.4(3)
C8 W1 Cl 96.2(2)
C7 W1 Cl 77.0(2)
C11 W1 Cl 105.7(3)
C10 W1 H* 85(2)
C9 W1 H* 122(2)
C13 W1 H* 128(3)
C14 W1 H* 121(3)
C12 W1 H* 94(3)
C6 W1 H* 72(3)
C15 W1 H* 85(3)
C8 W1 H* 131(3)
C7 W1 H* 98(3)
C11 W1 H* 70(3)
Cl W1 H* 79(2)
C1 W2 C3 87.7(4)
C1 W2 C4 88.4(4)
C3 W2 C4 88.9(4)
C1 W2 C2 90.6(4)
C3 W2 C2 88.3(4)
C4 W2 C2 177.0(4)
C1 W2 C5 85.8(4)
C3 W2 C5 172.5(4)
C4 W2 C5 94.6(4)
C2 W2 C5 88.1(4)
C1 W2 P 176.9(3)
C3 W2 P 90.1(3)
C4 W2 P 89.4(3)
C2 W2 P 91.6(3)
C5 W2 P 96.5(3)
C6 P C30 104.0(4)
C6 P C24 100.9(4)
C30 P C24 100.0(4)
C6 P W2 119.5(3)
C30 P W2 117.1(3)
C24 P W2 112.5(3)
O1 C1 W2 177.4(11)
O2 C2 W2 176.9(10)
O3 C3 W2 177.2(9)
O4 C4 W2 175.2(9)
O5 C5 W2 171.9(9)
C7 C6 C10 107.9(8)
C7 C6 P 123.6(7)
C10 C6 P 126.7(7)
C7 C6 W1 75.8(5)
C10 C6 W1 68.2(5)
P C6 W1 133.5(5)
C6 C7 C8 110.0(8)
C6 C7 W1 69.6(5)
C8 C7 W1 71.4(5)
C6 C7 H7 125.0
C8 C7 H7 125.0
W1 C7 H7 125.6
C7 C8 C9 105.4(8)
C7 C8 C16 126.3(8)
C9 C8 C16 127.4(8)
C7 C8 W1 73.8(5)
C9 C8 W1 67.0(5)
C16 C8 W1 132.1(6)
C10 C9 C8 110.2(8)
C10 C9 W1 71.2(5)
C8 C9 W1 76.8(5)
C10 C9 H9 124.9
C8 C9 H9 124.9
W1 C9 H9 118.7
C9 C10 C6 106.6(8)
C9 C10 W1 71.8(5)
C6 C10 W1 74.9(5)
C9 C10 H10 126.7
C6 C10 H10 126.7
W1 C10 H10 118.6
C15 C11 C12 107.0(9)
C15 C11 C20 125.6(10)
C12 C11 C20 126.9(10)
C15 C11 W1 69.8(6)
C12 C11 W1 69.2(5)
C20 C11 W1 132.5(7)
C11 C12 C13 108.1(10)
C11 C12 W1 75.9(6)
C13 C12 W1 70.2(6)
C11 C12 H12 126.0
C13 C12 H12 126.0
W1 C12 H12 119.7
C14 C13 C12 108.4(11)
C14 C13 W1 71.9(6)
C12 C13 W1 73.2(6)
C14 C13 H13 125.8
C12 C13 H13 125.8
W1 C13 H13 120.8
C13 C14 C15 106.1(11)
C13 C14 W1 71.7(6)
C15 C14 W1 73.9(6)
C13 C14 H14 126.9
C15 C14 H14 126.9
W1 C14 H14 119.5
C11 C15 C14 110.2(10)
C11 C15 W1 75.4(6)
C14 C15 W1 70.0(6)
C11 C15 H15 124.9
C14 C15 H15 124.9
W1 C15 H15 121.3
C17 C16 C8 111.7(9)
C17 C16 C18 109.7(10)
C8 C16 C18 107.7(8)
C17 C16 C19 108.1(10)
C8 C16 C19 108.6(8)
C18 C16 C19 111.0(10)
C16 C17 H17A 109.5
C16 C17 H17B 109.5
H17A C17 H17B 109.5
C16 C17 H17C 109.5
H17A C17 H17C 109.5
H17B C17 H17C 109.5
C16 C18 H18A 109.5
C16 C18 H18B 109.5
H18A C18 H18B 109.5
C16 C18 H18C 109.5
H18A C18 H18C 109.5
H18B C18 H18C 109.5
C16 C19 H19A 109.5
C16 C19 H19B 109.5
H19A C19 H19B 109.5
C16 C19 H19C 109.5
H19A C19 H19C 109.5
H19B C19 H19C 109.5
C11 C20 C22 111.0(10)
C11 C20 C23 110.9(10)
C22 C20 C23 110.8(11)
C11 C20 C21 106.0(9)
C22 C20 C21 107.5(10)
C23 C20 C21 110.6(10)
C20 C21 H21A 109.5
C20 C21 H21B 109.5
H21A C21 H21B 109.5
C20 C21 H21C 109.5
H21A C21 H21C 109.5
H21B C21 H21C 109.5
C20 C22 H22A 109.5
C20 C22 H22B 109.5
H22A C22 H22B 109.5
C20 C22 H22C 109.5
H22A C22 H22C 109.5
H22B C22 H22C 109.5
C20 C23 H23A 109.5
C20 C23 H23B 109.5
H23A C23 H23B 109.5
C20 C23 H23C 109.5
H23A C23 H23C 109.5
H23B C23 H23C 109.5
C25 C24 C29 118.6(9)
C25 C24 P 123.4(8)
C29 C24 P 117.8(8)
C24 C25 C26 120.9(10)
C24 C25 H25 119.6
C26 C25 H25 119.6
C27 C26 C25 119.2(11)
C27 C26 H26 120.4
C25 C26 H26 120.4
C28 C27 C26 120.7(12)
C28 C27 H27 119.6
C26 C27 H27 119.6
C29 C28 C27 119.4(11)
C29 C28 H28 120.3
C27 C28 H28 120.3
C28 C29 C24 121.2(11)
C28 C29 H29 119.4
C24 C29 H29 119.4
C35 C30 C31 118.0(10)
C35 C30 P 121.2(8)
C31 C30 P 120.8(8)
C32 C31 C30 120.2(11)
C32 C31 H31 119.9
C30 C31 H31 119.9
C33 C32 C31 121.2(11)
C33 C32 H32 119.4
C31 C32 H32 119.4
C32 C33 C34 119.0(12)
C32 C33 H33 120.5
C34 C33 H33 120.5
C35 C34 C33 120.1(11)
C35 C34 H34 119.9
C33 C34 H34 119.9
C34 C35 C30 121.4(10)
C34 C35 H35 119.3
C30 C35 H35 119.3

loop_
_geom_bond_atom_site_label_1
_geom_bond_atom_site_label_2
_geom_bond_distance
W1 W2 5.141(1)
W1 Cl 2.468(2)
W1 H* 1.63(7)
W1 C6 2.309(9)
W1 C7 2.389(8)
W1 C8 2.358(9)
W1 C9 2.230(8)
W1 C10 2.221(8)
W1 C11 2.389(10)
W1 C12 2.302(9)
W1 C13 2.263(9)
W1 C14 2.266(10)
W1 C15 2.317(9)
W2 C1 1.978(11)
W2 C2 2.034(13)
W2 C3 2.000(11)
W2 C4 2.022(11)
W2 C5 2.051(12)
W2 P 2.547(2)
P C6 1.825(9)
P C30 1.833(9)
P C24 1.849(9)
C1 O1 1.141(11)
C2 O2 1.145(12)
C3 O3 1.162(11)
C4 O4 1.141(10)
C5 O5 1.114(11)
C6 C7 1.401(11)
C6 C10 1.434(11)
C7 C8 1.422(11)
C7 H7 0.9300
C8 C9 1.429(11)
C8 C16 1.518(12)
C9 C10 1.411(11)
C9 H9 0.9300
C10 H10 0.9300
C11 C15 1.406(13)
C11 C12 1.410(13)
C11 C20 1.506(14)
C12 C13 1.434(14)
C12 H12 0.9300
C13 C14 1.417(14)
C13 H13 0.9300
C14 C15 1.421(14)
C14 H14 0.9300
C15 H15 0.9300
C16 C17 1.514(13)
C16 C18 1.519(14)
C16 C19 1.541(14)
C17 H17A 0.9600
C17 H17B 0.9600
C17 H17C 0.9600
C18 H18A 0.9600
C18 H18B 0.9600
C18 H18C 0.9600
C19 H19A 0.9600
C19 H19B 0.9600
C19 H19C 0.9600
C20 C22 1.516(15)
C20 C23 1.516(15)
C20 C21 1.564(14)
C21 H21A 0.9600
C21 H21B 0.9600
C21 H21C 0.9600
C22 H22A 0.9600
C22 H22B 0.9600
C22 H22C 0.9600
C23 H23A 0.9600
C23 H23B 0.9600
C23 H23C 0.9600
C24 C25 1.369(12)
C24 C29 1.391(12)
C25 C26 1.378(14)
C25 H25 0.9300
C26 C27 1.378(15)
C26 H26 0.9300
C27 C28 1.370(15)
C27 H27 0.9300
C28 C29 1.362(14)
C28 H28 0.9300
C29 H29 0.9300
C30 C35 1.388(12)
C30 C31 1.399(12)
C31 C32 1.392(14)
C31 H31 0.9300
C32 C33 1.371(15)
C32 H32 0.9300
C33 C34 1.390(14)
C33 H33 0.9300
C34 C35 1.385(13)
C34 H34 0.9300
C35 H35 0.9300
